data_4508381
loop_
_publ_author_name
'Hao, Wen-Juan'
'Wang, Shun-Yi'
'Ji, Shun-Jun'

_publ_section_title
;
 Iodine-Catalyzed Cascade Formal [3 + 3] Cycloaddition Reaction of Indolyl
 Alcohol Derivatives with Enaminones: Constructions of Functionalized
 Spirodihydrocarbolines
;
_journal_issue 11
_journal_name_full 'ACS Catalysis'
_journal_page_first 2501
_journal_paper_doi 10.1021/cs400703u
_journal_volume 3
_journal_year 2013
_chemical_formula_moiety 'C31 H23 N3 O5,0.5(O H2)'
_chemical_formula_sum 'C31 H24 N3 O5.5'
_chemical_formula_weight 526.53
_chemical_name_systematic
; 
 ? 
;
_space_group_IT_number 15
_symmetry_cell_setting monoclinic
_symmetry_Int_Tables_number 15
_symmetry_space_group_name_Hall '-C 2yc'
_symmetry_space_group_name_H-M 'C 1 2/c 1'
_atom_sites_solution_hydrogens geom
_atom_sites_solution_primary direct
_atom_sites_solution_secondary difmap
_audit_creation_method SHELXL-97
_cell_angle_alpha 90.00
_cell_angle_beta 102.400(4)
_cell_angle_gamma 90.00
_cell_formula_units_Z 8
_cell_length_a 15.715(2)
_cell_length_b 22.582(3)
_cell_length_c 16.682(2)
_cell_measurement_reflns_used 9946
_cell_measurement_temperature 293(2)
_cell_measurement_theta_max 25.3
_cell_measurement_theta_min 3.0
_cell_volume 5781.9(13)
_computing_cell_refinement CrystalClear
_computing_data_collection CrystalClear
_computing_data_reduction CrystalStructure
_computing_structure_refinement 'SHELXL-97 (Sheldrick, 1997)'
_computing_structure_solution 'SHELXS-97 (Sheldrick, 1990)'
_diffrn_ambient_temperature 293(2)
_diffrn_detector_area_resol_mean 7.31
_diffrn_measured_fraction_theta_full 0.984
_diffrn_measured_fraction_theta_max 0.984
_diffrn_measurement_device_type 'Rigaku Mercury'
_diffrn_measurement_method \w
_diffrn_radiation_monochromator graphite
_diffrn_radiation_source 'fine-focus sealed tube'
_diffrn_radiation_type MoK\a
_diffrn_radiation_wavelength 0.71070
_diffrn_reflns_av_R_equivalents 0.0324
_diffrn_reflns_av_sigmaI/netI 0.0457
_diffrn_reflns_limit_h_max 18
_diffrn_reflns_limit_h_min -16
_diffrn_reflns_limit_k_max 23
_diffrn_reflns_limit_k_min -27
_diffrn_reflns_limit_l_max 20
_diffrn_reflns_limit_l_min -17
_diffrn_reflns_number 13695
_diffrn_reflns_theta_full 25.35
_diffrn_reflns_theta_max 25.35
_diffrn_reflns_theta_min 3.15
_exptl_absorpt_coefficient_mu 0.084
_exptl_absorpt_correction_T_max 0.976
_exptl_absorpt_correction_T_min 0.727
_exptl_absorpt_correction_type multi-scan
_exptl_absorpt_process_details 'Jacobson, R. (1998) Private communication'
_exptl_crystal_colour black
_exptl_crystal_density_diffrn 1.210
_exptl_crystal_density_method 'not measured'
_exptl_crystal_description block
_exptl_crystal_F_000 2200
_exptl_crystal_size_max 0.80
_exptl_crystal_size_mid 0.40
_exptl_crystal_size_min 0.30
_refine_diff_density_max 0.670
_refine_diff_density_min -0.430
_refine_diff_density_rms 0.079
_refine_ls_extinction_method none
_refine_ls_goodness_of_fit_ref 1.090
_refine_ls_hydrogen_treatment mixed
_refine_ls_matrix_type full
_refine_ls_number_parameters 362
_refine_ls_number_reflns 5229
_refine_ls_number_restraints 0
_refine_ls_restrained_S_all 1.090
_refine_ls_R_factor_all 0.1236
_refine_ls_R_factor_gt 0.0970
_refine_ls_shift/su_max 0.000
_refine_ls_shift/su_mean 0.000
_refine_ls_structure_factor_coef Fsqd
_refine_ls_weighting_details 'calc w=1/[\s^2^(Fo^2^)+(0.1341P)^2^+7.5485P] where P=(Fo^2^+2Fc^2^)/3'
_refine_ls_weighting_scheme calc
_refine_ls_wR_factor_gt 0.2437
_refine_ls_wR_factor_ref 0.2620
_reflns_number_gt 3940
_reflns_number_total 5229
_reflns_threshold_expression >2sigma(I)
_cod_data_source_file cs400703u_si_003.cif
_cod_data_source_block shelxl
_cod_original_cell_volume 5781.7(12)
_cod_original_sg_symbol_H-M 'C 2/c'
_cod_original_formula_sum 'C31 H24 N3 O5.50'
_cod_database_code 4508381

loop_
_symmetry_equiv_pos_as_xyz
'x, y, z'
'-x, y, -z+1/2'
'x+1/2, y+1/2, z'
'-x+1/2, y+1/2, -z+1/2'
'-x, -y, -z'
'x, -y, z-1/2'
'-x+1/2, -y+1/2, -z'
'x+1/2, -y+1/2, z-1/2'

loop_
_atom_site_label
_atom_site_type_symbol
_atom_site_fract_x
_atom_site_fract_y
_atom_site_fract_z
_atom_site_U_iso_or_equiv
_atom_site_adp_type
_atom_site_occupancy
_atom_site_symmetry_multiplicity
_atom_site_calc_flag
_atom_site_refinement_flags
_atom_site_disorder_assembly
_atom_site_disorder_group
O1 O 0.6659(2) 0.18150(12) -0.10553(17) 0.0627(8) Uani 1 1 d . . .
O2 O 0.6678(2) 0.02661(12) 0.08400(16) 0.0639(8) Uani 1 1 d . . .
O3 O 0.60625(17) 0.23678(14) 0.26702(16) 0.0623(8) Uani 1 1 d . . .
O4 O 1.0967(6) 0.0677(3) -0.0141(8) 0.071(3) Uiso 0.54(2) 1 d P A 1
O5 O 1.0755(6) 0.1549(3) -0.0813(8) 0.072(3) Uiso 0.54(2) 1 d P A 1
O4A O 1.0765(7) 0.0683(4) -0.0517(10) 0.075(3) Uiso 0.46(2) 1 d P A 2
O5A O 1.0926(7) 0.1613(4) -0.0498(9) 0.070(3) Uiso 0.46(2) 1 d P A 2
O6 O 0.5000 0.4450(7) 0.2500 0.145(5) Uiso 0.50 2 d SP . .
O6A O 0.381(2) 0.4590(16) 0.248(2) 0.219(12) Uiso 0.25 1 d P . .
N1 N 0.50555(19) 0.19625(14) 0.11921(19) 0.0447(7) Uani 1 1 d . . .
H1A H 0.499(3) 0.2135(18) 0.158(3) 0.054 Uiso 1 1 d . . .
N2 N 0.73963(17) 0.14733(12) 0.06878(17) 0.0413(7) Uani 1 1 d . . .
N3 N 1.0530(3) 0.11580(17) -0.0391(3) 0.0744(11) Uani 1 1 d . . .
C1 C 0.6594(2) 0.12301(15) 0.0159(2) 0.0394(8) Uani 1 1 d . . .
C2 C 0.6573(2) 0.13365(15) -0.0757(2) 0.0419(8) Uani 1 1 d . . .
C3 C 0.6411(2) 0.07694(15) -0.1190(2) 0.0442(8) Uani 1 1 d . . .
C4 C 0.6280(3) 0.0658(2) -0.2025(2) 0.0622(11) Uani 1 1 d . . .
H4 H 0.6276 0.0965 -0.2399 0.075 Uiso 1 1 calc R . .
C5 C 0.6156(3) 0.0078(2) -0.2284(3) 0.0771(14) Uani 1 1 d . . .
H5 H 0.6084 -0.0009 -0.2839 0.092 Uiso 1 1 calc R . .
C6 C 0.6137(3) -0.0376(2) -0.1734(3) 0.0734(13) Uani 1 1 d . . .
H6 H 0.6044 -0.0762 -0.1926 0.088 Uiso 1 1 calc R . .
C7 C 0.6251(3) -0.02667(18) -0.0911(3) 0.0600(10) Uani 1 1 d . . .
H7 H 0.6227 -0.0574 -0.0545 0.072 Uiso 1 1 calc R . .
C8 C 0.6402(2) 0.03080(15) -0.0630(2) 0.0438(8) Uani 1 1 d . . .
C9 C 0.6568(2) 0.05397(15) 0.0209(2) 0.0429(8) Uani 1 1 d . . .
C10 C 0.5801(2) 0.14885(14) 0.0400(2) 0.0400(8) Uani 1 1 d . . .
C11 C 0.4899(2) 0.14628(15) 0.0002(2) 0.0405(8) Uani 1 1 d . . .
C12 C 0.4409(2) 0.12029(17) -0.0711(2) 0.0484(9) Uani 1 1 d . . .
H12 H 0.4681 0.0992 -0.1064 0.058 Uiso 1 1 calc R . .
C13 C 0.3514(3) 0.12652(18) -0.0883(2) 0.0562(10) Uani 1 1 d . . .
H13 H 0.3184 0.1089 -0.1352 0.067 Uiso 1 1 calc R . .
C14 C 0.3093(2) 0.15888(18) -0.0365(2) 0.0532(10) Uani 1 1 d . . .
H14 H 0.2490 0.1629 -0.0500 0.064 Uiso 1 1 calc R . .
C15 C 0.3555(2) 0.18466(16) 0.0338(2) 0.0482(9) Uani 1 1 d . . .
H15 H 0.3276 0.2063 0.0681 0.058 Uiso 1 1 calc R . .
C16 C 0.4456(2) 0.17733(15) 0.0522(2) 0.0406(8) Uani 1 1 d . . .
C17 C 0.5868(2) 0.17889(15) 0.1113(2) 0.0393(8) Uani 1 1 d . . .
C18 C 0.6686(2) 0.19216(15) 0.1671(2) 0.0414(8) Uani 1 1 d . . .
C19 C 0.6729(2) 0.22427(16) 0.2429(2) 0.0469(9) Uani 1 1 d . . .
C20 C 0.7609(2) 0.24372(19) 0.2883(2) 0.0556(10) Uani 1 1 d . . .
H20A H 0.7591 0.2503 0.3454 0.067 Uiso 1 1 calc R . .
H20B H 0.7750 0.2812 0.2658 0.067 Uiso 1 1 calc R . .
C21 C 0.8324(2) 0.19962(19) 0.2842(2) 0.0536(10) Uani 1 1 d . . .
C22 C 0.8321(2) 0.18685(16) 0.1940(2) 0.0447(8) Uani 1 1 d . . .
H22A H 0.8575 0.2204 0.1713 0.054 Uiso 1 1 calc R . .
H22B H 0.8688 0.1527 0.1911 0.054 Uiso 1 1 calc R . .
C23 C 0.7432(2) 0.17521(14) 0.1423(2) 0.0384(8) Uani 1 1 d . . .
C24 C 0.8165(3) 0.1414(2) 0.3285(3) 0.0810(14) Uani 1 1 d . . .
H24A H 0.8133 0.1501 0.3841 0.122 Uiso 1 1 calc R . .
H24B H 0.8637 0.1144 0.3283 0.122 Uiso 1 1 calc R . .
H24C H 0.7628 0.1238 0.3004 0.122 Uiso 1 1 calc R . .
C25 C 0.9211(3) 0.2250(3) 0.3259(3) 0.0782(14) Uani 1 1 d . . .
H25A H 0.9310 0.2613 0.2994 0.117 Uiso 1 1 calc R . .
H25B H 0.9660 0.1971 0.3218 0.117 Uiso 1 1 calc R . .
H25C H 0.9219 0.2326 0.3827 0.117 Uiso 1 1 calc R . .
C26 C 0.8184(2) 0.13822(15) 0.0395(2) 0.0408(8) Uani 1 1 d . . .
C27 C 0.8582(3) 0.08351(18) 0.0468(3) 0.0613(11) Uani 1 1 d . A .
H27 H 0.8333 0.0519 0.0692 0.074 Uiso 1 1 calc R . .
C28 C 0.9353(3) 0.07571(19) 0.0206(3) 0.0707(13) Uani 1 1 d . . .
H28 H 0.9633 0.0392 0.0260 0.085 Uiso 1 1 calc R A .
C29 C 0.9696(2) 0.12278(18) -0.0134(3) 0.0541(10) Uani 1 1 d . A .
C30 C 0.9317(3) 0.17738(18) -0.0204(3) 0.0547(10) Uani 1 1 d . . .
H30 H 0.9571 0.2089 -0.0424 0.066 Uiso 1 1 calc R A .
C31 C 0.8550(2) 0.18480(16) 0.0059(2) 0.0508(9) Uani 1 1 d . A .
H31 H 0.8278 0.2216 0.0009 0.061 Uiso 1 1 calc R . .

loop_
_atom_site_aniso_label
_atom_site_aniso_U_11
_atom_site_aniso_U_22
_atom_site_aniso_U_33
_atom_site_aniso_U_23
_atom_site_aniso_U_13
_atom_site_aniso_U_12
O1 0.084(2) 0.0506(16) 0.0567(17) 0.0125(13) 0.0227(15) -0.0039(14)
O2 0.101(2) 0.0518(15) 0.0401(15) 0.0069(12) 0.0179(14) -0.0052(14)
O3 0.0449(14) 0.094(2) 0.0525(16) -0.0215(14) 0.0195(12) -0.0017(14)
N1 0.0412(16) 0.0542(18) 0.0413(17) -0.0066(13) 0.0149(14) -0.0024(13)
N2 0.0373(15) 0.0475(16) 0.0412(16) -0.0060(13) 0.0130(12) -0.0006(12)
N3 0.069(2) 0.058(2) 0.103(3) -0.007(2) 0.035(2) 0.0024(19)
C1 0.0423(19) 0.0426(18) 0.0349(18) -0.0041(14) 0.0120(14) -0.0017(14)
C2 0.0453(19) 0.0446(19) 0.0390(19) 0.0069(15) 0.0162(15) 0.0021(15)
C3 0.048(2) 0.048(2) 0.0393(19) -0.0011(15) 0.0166(15) 0.0011(16)
C4 0.071(3) 0.080(3) 0.037(2) -0.0032(19) 0.0152(19) 0.001(2)
C5 0.087(3) 0.099(4) 0.045(3) -0.026(3) 0.015(2) 0.001(3)
C6 0.084(3) 0.068(3) 0.066(3) -0.024(2) 0.012(2) 0.002(2)
C7 0.073(3) 0.046(2) 0.060(3) -0.0066(19) 0.013(2) 0.0024(19)
C8 0.048(2) 0.0431(19) 0.0419(19) -0.0031(15) 0.0127(15) 0.0024(15)
C9 0.050(2) 0.0433(19) 0.0378(19) 0.0009(15) 0.0137(15) -0.0032(15)
C10 0.0382(17) 0.0412(18) 0.0427(19) -0.0014(15) 0.0133(14) -0.0008(14)
C11 0.0395(18) 0.0477(19) 0.0350(18) -0.0002(14) 0.0094(14) -0.0035(15)
C12 0.043(2) 0.060(2) 0.043(2) -0.0039(16) 0.0101(16) -0.0034(16)
C13 0.049(2) 0.070(3) 0.047(2) 0.0016(19) 0.0048(17) -0.0024(19)
C14 0.0416(19) 0.066(2) 0.051(2) 0.0116(19) 0.0073(17) -0.0003(18)
C15 0.044(2) 0.056(2) 0.047(2) 0.0054(17) 0.0135(16) 0.0024(17)
C16 0.0399(18) 0.0436(18) 0.0387(19) 0.0031(15) 0.0091(14) -0.0041(14)
C17 0.0376(18) 0.0449(18) 0.0383(18) -0.0013(15) 0.0143(14) -0.0010(14)
C18 0.0422(19) 0.0473(19) 0.0371(19) -0.0034(14) 0.0138(15) -0.0049(15)
C19 0.046(2) 0.055(2) 0.043(2) -0.0039(16) 0.0183(16) -0.0028(16)
C20 0.046(2) 0.075(3) 0.049(2) -0.0209(19) 0.0164(17) -0.0070(19)
C21 0.044(2) 0.079(3) 0.037(2) -0.0026(18) 0.0067(15) -0.0073(19)
C22 0.0442(19) 0.052(2) 0.040(2) 0.0001(15) 0.0136(15) -0.0018(16)
C23 0.0409(18) 0.0401(17) 0.0363(18) 0.0031(14) 0.0129(14) -0.0015(14)
C24 0.078(3) 0.106(4) 0.055(3) 0.021(3) 0.006(2) 0.001(3)
C25 0.046(2) 0.122(4) 0.064(3) -0.027(3) 0.006(2) -0.003(2)
C26 0.0392(18) 0.0443(18) 0.0420(19) -0.0041(15) 0.0153(14) 0.0014(15)
C27 0.061(2) 0.050(2) 0.081(3) 0.006(2) 0.035(2) 0.0049(19)
C28 0.066(3) 0.051(2) 0.106(4) -0.003(2) 0.043(3) 0.012(2)
C29 0.043(2) 0.062(2) 0.063(3) -0.0063(19) 0.0234(18) 0.0028(17)
C30 0.051(2) 0.054(2) 0.065(3) 0.0036(19) 0.0247(19) -0.0017(18)
C31 0.049(2) 0.044(2) 0.063(2) 0.0041(17) 0.0191(18) 0.0075(16)

loop_
_atom_type_symbol
_atom_type_description
_atom_type_scat_dispersion_real
_atom_type_scat_dispersion_imag
_atom_type_scat_source
C C 0.0033 0.0016 'International Tables Vol C Tables 4.2.6.8 and 6.1.1.4'
H H 0.0000 0.0000 'International Tables Vol C Tables 4.2.6.8 and 6.1.1.4'
N N 0.0061 0.0033 'International Tables Vol C Tables 4.2.6.8 and 6.1.1.4'
O O 0.0106 0.0060 'International Tables Vol C Tables 4.2.6.8 and 6.1.1.4'

loop_
_geom_angle_atom_site_label_1
_geom_angle_atom_site_label_2
_geom_angle_atom_site_label_3
_geom_angle
C16 N1 C17 108.9(3)
C16 N1 H1A 130(3)
C17 N1 H1A 121(3)
C23 N2 C26 119.8(3)
C23 N2 C1 124.8(3)
C26 N2 C1 115.4(3)
O4A N3 O5 114.6(6)
O4A N3 O5A 123.4(6)
O5 N3 O5A 26.1(5)
O4A N3 O4 29.3(5)
O5 N3 O4 125.8(5)
O5A N3 O4 119.5(6)
O4A N3 C29 119.0(5)
O5 N3 C29 118.3(5)
O5A N3 C29 117.5(5)
O4 N3 C29 115.8(4)
N2 C1 C10 110.2(3)
N2 C1 C2 111.6(3)
C10 C1 C2 111.2(3)
N2 C1 C9 111.5(3)
C10 C1 C9 109.8(3)
C2 C1 C9 102.3(3)
O1 C2 C3 126.9(3)
O1 C2 C1 124.6(3)
C3 C2 C1 108.5(3)
C4 C3 C8 121.0(4)
C4 C3 C2 128.8(3)
C8 C3 C2 110.3(3)
C5 C4 C3 117.8(4)
C5 C4 H4 121.1
C3 C4 H4 121.1
C4 C5 C6 121.3(4)
C4 C5 H5 119.4
C6 C5 H5 119.4
C7 C6 C5 121.1(4)
C7 C6 H6 119.5
C5 C6 H6 119.5
C6 C7 C8 119.0(4)
C6 C7 H7 120.5
C8 C7 H7 120.5
C7 C8 C3 119.9(3)
C7 C8 C9 129.9(3)
C3 C8 C9 110.3(3)
O2 C9 C8 128.1(3)
O2 C9 C1 124.0(3)
C8 C9 C1 107.9(3)
C17 C10 C11 108.2(3)
C17 C10 C1 121.0(3)
C11 C10 C1 130.8(3)
C12 C11 C16 118.5(3)
C12 C11 C10 136.2(3)
C16 C11 C10 105.3(3)
C13 C12 C11 119.0(3)
C13 C12 H12 120.5
C11 C12 H12 120.5
C12 C13 C14 121.3(4)
C12 C13 H13 119.4
C14 C13 H13 119.4
C15 C14 C13 121.1(4)
C15 C14 H14 119.4
C13 C14 H14 119.4
C14 C15 C16 117.7(3)
C14 C15 H15 121.2
C16 C15 H15 121.2
N1 C16 C15 129.2(3)
N1 C16 C11 108.3(3)
C15 C16 C11 122.5(3)
C10 C17 N1 109.2(3)
C10 C17 C18 124.1(3)
N1 C17 C18 126.6(3)
C23 C18 C19 121.2(3)
C23 C18 C17 116.4(3)
C19 C18 C17 122.3(3)
O3 C19 C18 121.1(3)
O3 C19 C20 121.8(3)
C18 C19 C20 117.1(3)
C19 C20 C21 113.5(3)
C19 C20 H20A 108.9
C21 C20 H20A 108.9
C19 C20 H20B 108.9
C21 C20 H20B 108.9
H20A C20 H20B 107.7
C20 C21 C25 110.2(4)
C20 C21 C22 108.8(3)
C25 C21 C22 109.1(3)
C20 C21 C24 109.8(3)
C25 C21 C24 108.9(4)
C22 C21 C24 110.0(3)
C23 C22 C21 113.8(3)
C23 C22 H22A 108.8
C21 C22 H22A 108.8
C23 C22 H22B 108.8
C21 C22 H22B 108.8
H22A C22 H22B 107.7
N2 C23 C18 121.4(3)
N2 C23 C22 116.7(3)
C18 C23 C22 121.8(3)
C21 C24 H24A 109.5
C21 C24 H24B 109.5
H24A C24 H24B 109.5
C21 C24 H24C 109.5
H24A C24 H24C 109.5
H24B C24 H24C 109.5
C21 C25 H25A 109.5
C21 C25 H25B 109.5
H25A C25 H25B 109.5
C21 C25 H25C 109.5
H25A C25 H25C 109.5
H25B C25 H25C 109.5
C31 C26 C27 120.1(3)
C31 C26 N2 119.6(3)
C27 C26 N2 120.3(3)
C26 C27 C28 119.8(4)
C26 C27 H27 120.1
C28 C27 H27 120.1
C29 C28 C27 118.7(4)
C29 C28 H28 120.6
C27 C28 H28 120.6
C30 C29 C28 122.3(3)
C30 C29 N3 118.1(3)
C28 C29 N3 119.5(4)
C29 C30 C31 118.6(3)
C29 C30 H30 120.7
C31 C30 H30 120.7
C26 C31 C30 120.5(3)
C26 C31 H31 119.8
C30 C31 H31 119.8

loop_
_geom_bond_atom_site_label_1
_geom_bond_atom_site_label_2
_geom_bond_distance
O1 C2 1.210(4)
O2 C9 1.201(4)
O3 C19 1.233(4)
O4 N3 1.304(9)
O5 N3 1.228(8)
O4A N3 1.168(8)
O5A N3 1.234(9)
N1 C16 1.367(5)
N1 C17 1.369(4)
N1 H1A 0.77(4)
N2 C23 1.369(4)
N2 C26 1.440(4)
N2 C1 1.480(4)
N3 C29 1.473(5)
C1 C10 1.508(5)
C1 C2 1.540(5)
C1 C9 1.562(5)
C2 C3 1.466(5)
C3 C4 1.387(5)
C3 C8 1.401(5)
C4 C5 1.380(7)
C4 H4 0.9300
C5 C6 1.381(7)
C5 H5 0.9300
C6 C7 1.368(6)
C6 H6 0.9300
C7 C8 1.383(5)
C7 H7 0.9300
C8 C9 1.464(5)
C10 C17 1.353(5)
C10 C11 1.431(5)
C11 C12 1.400(5)
C11 C16 1.410(5)
C12 C13 1.381(5)
C12 H12 0.9300
C13 C14 1.402(6)
C13 H13 0.9300
C14 C15 1.369(5)
C14 H14 0.9300
C15 C16 1.393(5)
C15 H15 0.9300
C17 C18 1.447(5)
C18 C23 1.378(5)
C18 C19 1.447(5)
C19 C20 1.494(5)
C20 C21 1.514(6)
C20 H20A 0.9700
C20 H20B 0.9700
C21 C25 1.529(6)
C21 C22 1.531(5)
C21 C24 1.554(6)
C22 C23 1.499(5)
C22 H22A 0.9700
C22 H22B 0.9700
C24 H24A 0.9600
C24 H24B 0.9600
C24 H24C 0.9600
C25 H25A 0.9600
C25 H25B 0.9600
C25 H25C 0.9600
C26 C31 1.374(5)
C26 C27 1.378(5)
C27 C28 1.385(5)
C27 H27 0.9300
C28 C29 1.369(6)
C28 H28 0.9300
C29 C30 1.363(5)
C30 C31 1.379(5)
C30 H30 0.9300
C31 H31 0.9300

loop_
_geom_torsion_atom_site_label_1
_geom_torsion_atom_site_label_2
_geom_torsion_atom_site_label_3
_geom_torsion_atom_site_label_4
_geom_torsion
C23 N2 C1 C10 17.2(4)
C26 N2 C1 C10 -164.9(3)
C23 N2 C1 C2 141.2(3)
C26 N2 C1 C2 -40.9(4)
C23 N2 C1 C9 -105.0(4)
C26 N2 C1 C9 72.9(3)
N2 C1 C2 O1 -53.9(4)
C10 C1 C2 O1 69.5(4)
C9 C1 C2 O1 -173.3(3)
N2 C1 C2 C3 127.5(3)
C10 C1 C2 C3 -109.1(3)
C9 C1 C2 C3 8.1(3)
O1 C2 C3 C4 -3.4(6)
C1 C2 C3 C4 175.1(4)
O1 C2 C3 C8 176.4(4)
C1 C2 C3 C8 -5.1(4)
C8 C3 C4 C5 -1.1(6)
C2 C3 C4 C5 178.7(4)
C3 C4 C5 C6 1.9(7)
C4 C5 C6 C7 -0.8(8)
C5 C6 C7 C8 -1.1(7)
C6 C7 C8 C3 1.9(6)
C6 C7 C8 C9 -178.1(4)
C4 C3 C8 C7 -0.8(6)
C2 C3 C8 C7 179.4(3)
C4 C3 C8 C9 179.2(3)
C2 C3 C8 C9 -0.7(4)
C7 C8 C9 O2 6.8(7)
C3 C8 C9 O2 -173.2(4)
C7 C8 C9 C1 -174.0(4)
C3 C8 C9 C1 6.0(4)
N2 C1 C9 O2 51.4(5)
C10 C1 C9 O2 -71.1(4)
C2 C1 C9 O2 170.8(3)
N2 C1 C9 C8 -127.9(3)
C10 C1 C9 C8 109.7(3)
C2 C1 C9 C8 -8.5(3)
N2 C1 C10 C17 -13.2(4)
C2 C1 C10 C17 -137.4(3)
C9 C1 C10 C17 110.1(3)
N2 C1 C10 C11 169.2(3)
C2 C1 C10 C11 45.0(5)
C9 C1 C10 C11 -67.5(4)
C17 C10 C11 C12 -176.7(4)
C1 C10 C11 C12 1.2(7)
C17 C10 C11 C16 0.8(4)
C1 C10 C11 C16 178.7(3)
C16 C11 C12 C13 0.7(5)
C10 C11 C12 C13 178.0(4)
C11 C12 C13 C14 0.9(6)
C12 C13 C14 C15 -1.1(6)
C13 C14 C15 C16 -0.3(5)
C17 N1 C16 C15 179.9(3)
C17 N1 C16 C11 0.7(4)
C14 C15 C16 N1 -177.1(3)
C14 C15 C16 C11 2.0(5)
C12 C11 C16 N1 177.1(3)
C10 C11 C16 N1 -0.9(4)
C12 C11 C16 C15 -2.1(5)
C10 C11 C16 C15 179.8(3)
C11 C10 C17 N1 -0.4(4)
C1 C10 C17 N1 -178.5(3)
C11 C10 C17 C18 -177.8(3)
C1 C10 C17 C18 4.1(5)
C16 N1 C17 C10 -0.2(4)
C16 N1 C17 C18 177.1(3)
C10 C17 C18 C23 3.4(5)
N1 C17 C18 C23 -173.5(3)
C10 C17 C18 C19 -179.8(3)
N1 C17 C18 C19 3.3(5)
C23 C18 C19 O3 -176.3(3)
C17 C18 C19 O3 7.1(6)
C23 C18 C19 C20 6.3(5)
C17 C18 C19 C20 -170.3(3)
O3 C19 C20 C21 146.0(4)
C18 C19 C20 C21 -36.6(5)
C19 C20 C21 C25 175.3(3)
C19 C20 C21 C22 55.7(4)
C19 C20 C21 C24 -64.7(4)
C20 C21 C22 C23 -46.3(4)
C25 C21 C22 C23 -166.6(4)
C24 C21 C22 C23 74.0(4)
C26 N2 C23 C18 170.8(3)
C1 N2 C23 C18 -11.4(5)
C26 N2 C23 C22 -8.7(4)
C1 N2 C23 C22 169.1(3)
C19 C18 C23 N2 -176.8(3)
C17 C18 C23 N2 0.0(5)
C19 C18 C23 C22 2.6(5)
C17 C18 C23 C22 179.4(3)
C21 C22 C23 N2 -161.8(3)
C21 C22 C23 C18 18.7(5)
C23 N2 C26 C31 -76.8(4)
C1 N2 C26 C31 105.2(4)
C23 N2 C26 C27 101.7(4)
C1 N2 C26 C27 -76.3(4)
C31 C26 C27 C28 0.4(6)
N2 C26 C27 C28 -178.1(4)
C26 C27 C28 C29 -1.1(7)
C27 C28 C29 C30 1.8(7)
C27 C28 C29 N3 178.1(4)
O4A N3 C29 C30 -162.5(10)
O5 N3 C29 C30 -15.3(9)
O5A N3 C29 C30 14.4(10)
O4 N3 C29 C30 164.6(7)
O4A N3 C29 C28 21.0(11)
O5 N3 C29 C28 168.3(8)
O5A N3 C29 C28 -162.1(9)
O4 N3 C29 C28 -11.9(8)
C28 C29 C30 C31 -1.7(7)
N3 C29 C30 C31 -178.0(4)
C27 C26 C31 C30 -0.3(6)
N2 C26 C31 C30 178.2(3)
C29 C30 C31 C26 0.9(6)
